data_1509937
loop_
_publ_author_name
'Poeppelmeier, K.R.'
'Maggard, P.A.'
'Stern, C.L.'
'Nault, T.S.'

_publ_section_title
;
 Alignment of acentric (Mo O3 F3)(3-) anions in a polar material: (Ag3 Mo
 O3 F3) (Ag3 Mo O4) Cl
;
_journal_name_full 'Journal of Solid State Chemistry'
_journal_page_first 27
_journal_page_last 33
_journal_paper_doi 10.1016/S0022-4596(03)00090-2
_journal_volume 175
_journal_year 2003
_chemical_formula_sum 'Ag6 Cl F3 Mo2 O7'
_chemical_name_systematic '(Ag3 (Mo O3 F3)) (Ag3 (Mo O4) Cl)'
_space_group_IT_number 156
_symmetry_space_group_name_Hall 'P 3 -2"'
_symmetry_space_group_name_H-M 'P 3 m 1'
_cell_angle_alpha 90
_cell_angle_beta 90
_cell_angle_gamma 120
_cell_formula_units_Z 1
_cell_length_a 7.4488
_cell_length_b 7.4488
_cell_length_c 5.919
_cell_volume 284.414
_citation_journal_id_ASTM JSSCBI
_cod_data_source_file silver3-x_230.cif
_cod_data_source_block Ag6Cl1F3Mo2O7
_cod_original_cell_volume 284.4144
_cod_original_formula_sum 'Ag6 Cl1 F3 Mo2 O7'
_cod_database_code 1509937

loop_
_symmetry_equiv_pos_as_xyz
x,y,z
-y,x-y,z
-x+y,-x,z
-y,-x,z
x,x-y,z
-x+y,y,z

loop_
_atom_site_label
_atom_site_type_symbol
_atom_site_fract_x
_atom_site_fract_y
_atom_site_fract_z
_atom_site_occupancy
_atom_site_U_iso_or_equiv
O1 O-2 0.4605 -0.079 1.1252 1 0.0
Cl1 Cl-1 0.6667 0.3333 0.4935 1 0.0
F1 F-1 0.1164 0.2328 0.4429 1 0.0
Ag1 Ag+1 0.8258 0.6516 0.193 1 0.0
O3 O-2 0.3333 -0.3333 0.5389 1 0.0
Mo2 Mo+6 0 0 0.6866 1 0.0
Ag2 Ag+1 0.49398 0.98796 0.72715 1 0.0
O2 O-2 0.246 0.123 0.8133 1 0.0
Mo1 Mo+6 0.3333 -0.3333 1.2369 1 0.0
